data_7219556
loop_
_publ_author_name
'Martin, Lee'
'Akutsu, Hiroki'
'Horton, Peter N.'
'Hursthouse, Michael B.'

_publ_section_title
;
 Chirality in charge-transfer salts of BEDT-TTF of
 tris(oxalato)chromate(III)
;
_journal_issue 14
_journal_name_full CrystEngComm
_journal_page_first 2783
_journal_paper_doi 10.1039/C5CE00121H
_journal_volume 17
_journal_year 2015
_chemical_formula_moiety 'C10 H8 S8, C2 O4, 0.33(Cr Na), 0.33(C3 H7 N O)'
_chemical_formula_sum 'C13 H10.33 Cr0.33 N0.33 Na0.33 O4.33 S8'
_chemical_formula_weight 522.04
_chemical_name_systematic
;
 ?
;
_space_group_crystal_system triclinic
_space_group_IT_number 1
_space_group_name_Hall 'P 1'
_space_group_name_H-M_alt 'P 1'
_symmetry_space_group_name_Hall 'P 1'
_symmetry_space_group_name_H-M 'P 1'
_atom_sites_solution_hydrogens geom
_audit_creation_method SHELXL-2013
_audit_update_record
;
2014-11-19 deposited with the CCDC.
2015-02-13 downloaded from the CCDC.
;
_cell_angle_alpha 95.641(4)
_cell_angle_beta 97.596(5)
_cell_angle_gamma 90.246(6)
_cell_formula_units_Z 2
_cell_length_a 5.3536(5)
_cell_length_b 10.1811(9)
_cell_length_c 17.2836(15)
_cell_measurement_reflns_used 28886
_cell_measurement_temperature 120(2)
_cell_measurement_theta_max 27.48
_cell_measurement_theta_min 2.91
_cell_volume 929.12(14)
_computing_cell_refinement 'DIRAX (Duisenberg, Hooft, Schreurs, Kroon, 2000)'
_computing_data_collection 'COLLECT (Hooft, R.W.W., 1998)'
_computing_data_reduction 'EvalCCD (Duisenberg, Kroon-Batenburg, Schreurs, 2003)'
_computing_molecular_graphics 'ORTEP3 for Windows (Farrugia, 1997)'
_computing_publication_material 'WinGX (Farrugia, 1999)'
_computing_structure_refinement 'SHELXL-2013 (Sheldrick, 2013)'
_computing_structure_solution 'SHELXS-97 (Sheldrick, 2008)'
_diffrn_ambient_temperature 120(2)
_diffrn_detector_area_resol_mean 9.091
_diffrn_measured_fraction_theta_full 0.992
_diffrn_measured_fraction_theta_max 0.989
_diffrn_measurement_device_type 'Bruker-Nonius Roper CCD camera on \k-goniostat'
_diffrn_measurement_method '\f & \w scans'
_diffrn_radiation_monochromator graphite
_diffrn_radiation_source 'Bruker-Nonius FR591 rotating anode'
_diffrn_radiation_type MoK\a
_diffrn_radiation_wavelength 0.71073
_diffrn_reflns_av_unetI/netI 0.1156
_diffrn_reflns_Laue_measured_fraction_full 0.992
_diffrn_reflns_Laue_measured_fraction_max 0.989
_diffrn_reflns_limit_h_max 6
_diffrn_reflns_limit_h_min -6
_diffrn_reflns_limit_k_max 13
_diffrn_reflns_limit_k_min -13
_diffrn_reflns_limit_l_max 22
_diffrn_reflns_limit_l_min 0
_diffrn_reflns_number 4182
_diffrn_reflns_point_group_measured_fraction_full 0.496
_diffrn_reflns_point_group_measured_fraction_max 0.495
_diffrn_reflns_theta_full 25.242
_diffrn_reflns_theta_max 27.481
_diffrn_reflns_theta_min 3.274
_exptl_absorpt_coefficient_mu 1.175
_exptl_absorpt_correction_T_max 0.7455
_exptl_absorpt_correction_T_min 0.5969
_exptl_absorpt_correction_type multi-scan
_exptl_absorpt_process_details 'TWINABS 2007/2 (Sheldrick, G.M., 2007)'
_exptl_crystal_colour 'Dark Brown'
_exptl_crystal_density_diffrn 1.866
_exptl_crystal_description Sheet
_exptl_crystal_F_000 530
_exptl_crystal_size_max 0.240
_exptl_crystal_size_mid 0.180
_exptl_crystal_size_min 0.010
_refine_diff_density_max 0.698
_refine_diff_density_min -0.953
_refine_diff_density_rms 0.186
_refine_ls_abs_structure_details
;
No quotients, so Flack parameter determined by classical intensity fit
;
_refine_ls_abs_structure_Flack -0.4(2)
_refine_ls_extinction_method none
_refine_ls_goodness_of_fit_ref 1.587
_refine_ls_hydrogen_treatment constr
_refine_ls_matrix_type full
_refine_ls_number_parameters 585
_refine_ls_number_reflns 4182
_refine_ls_number_restraints 1443
_refine_ls_restrained_S_all 1.384
_refine_ls_R_factor_all 0.2085
_refine_ls_R_factor_gt 0.1145
_refine_ls_shift/su_max 0.000
_refine_ls_shift/su_mean 0.000
_refine_ls_structure_factor_coef Fsqd
_refine_ls_weighting_details 'w=1/[\s^2^(Fo^2^)+(0.1000P)^2^] where P=(Fo^2^+2Fc^2^)/3'
_refine_ls_weighting_scheme calc
_refine_ls_wR_factor_gt 0.2357
_refine_ls_wR_factor_ref 0.2806
_reflns_Friedel_coverage 0.000
_reflns_Friedel_fraction_full 0.000
_reflns_Friedel_fraction_max 0.000
_reflns_number_gt 2438
_reflns_number_total 4182
_reflns_threshold_expression 'I > 2\s(I)'
_cod_data_source_file c5ce00121h1.cif
_cod_data_source_block shelx
_cod_depositor_comments 'Adding full bibliography for 7219555--7219557.cif.'
_cod_database_code 7219556
_shelx_space_group_comment
;
The symmetry employed for this shelxl refinement is uniquely defined
by the following loop, which should always be used as a source of
symmetry information in preference to the above space-group names.
They are only intended as comments.
;
_shelx_estimated_absorpt_t_min 0.766
_shelx_estimated_absorpt_t_max 0.988
_shelxl_version_number 2013-4

loop_
_space_group_symop_operation_xyz
'x, y, z'

loop_
_atom_site_label
_atom_site_type_symbol
_atom_site_fract_x
_atom_site_fract_y
_atom_site_fract_z
_atom_site_U_iso_or_equiv
_atom_site_adp_type
_atom_site_occupancy
_atom_site_site_symmetry_order
_atom_site_calc_flag
_atom_site_refinement_flags_posn
_atom_site_refinement_flags_adp
_atom_site_refinement_flags_occupancy
_atom_site_disorder_assembly
_atom_site_disorder_group
Na1 Na 0.914(2) 0.8666(10) 0.7974(7) 0.0294(18) Uani 0.3333 1 d . U P . .
Na2 Na 0.416(2) 0.3627(10) 0.7933(7) 0.0283(17) Uani 0.3333 1 d . U P . .
Cr1 Cr 0.914(2) 0.8666(10) 0.7974(7) 0.0294(18) Uani 0.3333 1 d . U P . .
Cr2 Cr 0.416(2) 0.3627(10) 0.7933(7) 0.0283(17) Uani 0.3333 1 d . U P . .
C1 C -1.024(8) 0.660(3) 0.0068(19) 0.043(3) Uani 0.54(3) 1 d D U P A 1
H1A H -1.1488 0.7013 -0.0304 0.052 Uiso 0.54(3) 1 calc R U P A 1
H1B H -0.8528 0.6776 -0.0057 0.052 Uiso 0.54(3) 1 calc R U P A 1
C2 C -1.075(7) 0.513(3) 0.004(3) 0.044(3) Uani 0.54(3) 1 d D U P A 1
H2A H -1.1293 0.4769 -0.0513 0.053 Uiso 0.54(3) 1 calc R U P A 1
H2B H -1.2132 0.4972 0.0347 0.053 Uiso 0.54(3) 1 calc R U P A 1
C3 C -0.700(6) 0.533(3) 0.133(2) 0.047(3) Uani 1 1 d . U . . .
C4 C -0.768(5) 0.637(3) 0.1549(19) 0.047(3) Uani 1 1 d . U . . .
C5 C -0.411(5) 0.595(3) 0.2564(16) 0.045(3) Uani 1 1 d . U . . .
C6 C -0.229(5) 0.608(3) 0.3236(16) 0.048(3) Uani 1 1 d . U . . .
C7 C 0.012(6) 0.701(3) 0.4615(19) 0.048(3) Uani 1 1 d . U . . .
C8 C 0.145(5) 0.576(3) 0.4326(17) 0.044(3) Uani 1 1 d . U . . .
C9 C 0.486(5) 0.605(3) 0.5612(14) 0.048(4) Uani 1 1 d D U . . .
H9A H 0.5745 0.5497 0.6001 0.058 Uiso 1 1 calc R U . . .
H9B H 0.6164 0.6624 0.5458 0.058 Uiso 1 1 calc R U . . .
C10 C 0.318(5) 0.694(3) 0.6051(14) 0.050(4) Uani 1 1 d D U . . .
H10A H 0.4266 0.7520 0.6454 0.060 Uiso 1 1 calc R U . . .
H10B H 0.2144 0.6387 0.6329 0.060 Uiso 1 1 calc R U . . .
S1 S -1.0545(17) 0.7236(8) 0.1120(6) 0.046(2) Uani 1 1 d D U . . .
S2 S -0.7765(17) 0.4259(9) 0.0450(6) 0.049(2) Uani 1 1 d D U . . .
S3 S -0.4314(16) 0.4710(9) 0.1905(5) 0.0485(19) Uani 1 1 d . U . . .
S4 S -0.6519(17) 0.7233(10) 0.2461(6) 0.051(2) Uani 1 1 d . U . . .
S5 S -0.2299(17) 0.7513(10) 0.3981(5) 0.052(2) Uani 1 1 d . U . . .
S6 S -0.0117(17) 0.5015(10) 0.3448(5) 0.050(2) Uani 1 1 d . U . . .
S7 S 0.3843(17) 0.4982(9) 0.4794(5) 0.045(2) Uani 1 1 d . U . . .
S8 S 0.1150(18) 0.7944(10) 0.5488(6) 0.053(2) Uani 1 1 d . U . . .
C101 C -1.180(9) 0.595(5) 0.028(3) 0.044(3) Uani 0.46(3) 1 d D U P A 2
H10C H -1.2494 0.5166 0.0481 0.052 Uiso 0.46(3) 1 calc R U P A 2
H10D H -1.3122 0.6322 -0.0087 0.052 Uiso 0.46(3) 1 calc R U P A 2
C102 C -0.947(8) 0.562(4) -0.010(3) 0.044(3) Uani 0.46(3) 1 d D U P A 2
H10E H -0.8365 0.6411 -0.0062 0.052 Uiso 0.46(3) 1 calc R U P A 2
H10F H -0.9947 0.5305 -0.0660 0.052 Uiso 0.46(3) 1 calc R U P A 2
C11 C -0.528(13) -0.043(4) 0.006(2) 0.054(3) Uani 0.46(4) 1 d D U P B 1
H11A H -0.3677 -0.0777 -0.0097 0.065 Uiso 0.46(4) 1 calc R U P B 1
H11B H -0.6709 -0.0880 -0.0292 0.065 Uiso 0.46(4) 1 calc R U P B 1
C12 C -0.540(9) 0.105(4) 0.005(4) 0.054(3) Uani 0.46(4) 1 d D U P B 1
H12A H -0.6767 0.1361 0.0349 0.064 Uiso 0.46(4) 1 calc R U P B 1
H12B H -0.5899 0.1231 -0.0501 0.064 Uiso 0.46(4) 1 calc R U P B 1
C13 C -0.188(6) 0.147(3) 0.1291(19) 0.043(3) Uani 1 1 d . U . . .
C14 C -0.284(7) 0.037(3) 0.1576(18) 0.045(3) Uani 1 1 d . U . . .
C15 C 0.077(6) 0.107(3) 0.2603(19) 0.041(3) Uani 1 1 d . U . . .
C16 C 0.258(6) 0.121(3) 0.3261(18) 0.038(2) Uani 1 1 d . U . . .
C17 C 0.529(6) 0.093(3) 0.4601(18) 0.040(3) Uani 1 1 d . U . . .
C18 C 0.635(6) 0.191(3) 0.4374(19) 0.042(3) Uani 1 1 d . U . . .
C19 C 0.890(14) 0.236(5) 0.579(3) 0.052(3) Uani 0.43(4) 1 d D U P C 1
H19A H 1.0232 0.2890 0.6133 0.063 Uiso 0.43(4) 1 calc R U P C 1
H19B H 0.7278 0.2624 0.5971 0.063 Uiso 0.43(4) 1 calc R U P C 1
C20 C 0.929(9) 0.094(5) 0.596(4) 0.051(3) Uani 0.43(4) 1 d D U P C 1
H20A H 0.9568 0.0862 0.6533 0.061 Uiso 0.43(4) 1 calc R U P C 1
H20B H 1.0739 0.0554 0.5721 0.061 Uiso 0.43(4) 1 calc R U P C 1
S11 S -0.5509(19) -0.0624(9) 0.1100(6) 0.057(2) Uani 1 1 d D U . . .
S12 S -0.2638(18) 0.2033(9) 0.0424(5) 0.054(2) Uani 1 1 d D U . . .
S13 S 0.0741(17) 0.2107(9) 0.1893(5) 0.046(2) Uani 1 1 d . U . . .
S14 S -0.1500(17) -0.0125(9) 0.2458(5) 0.047(2) Uani 1 1 d . U . . .
S15 S 0.2726(16) 0.0051(8) 0.3977(5) 0.0375(18) Uani 1 1 d . U . . .
S16 S 0.4923(17) 0.2415(8) 0.3441(5) 0.044(2) Uani 1 1 d . U . . .
S17 S 0.8833(18) 0.2888(9) 0.4813(6) 0.055(2) Uani 1 1 d D U . . .
S18 S 0.6172(17) 0.0116(8) 0.5480(5) 0.049(2) Uani 1 1 d D U . . .
C111 C -0.659(8) 0.037(5) 0.029(3) 0.054(3) Uani 0.54(4) 1 d D U P B 2
H11C H -0.7916 -0.0122 -0.0084 0.064 Uiso 0.54(4) 1 calc R U P B 2
H11D H -0.7291 0.1208 0.0493 0.064 Uiso 0.54(4) 1 calc R U P B 2
C112 C -0.432(9) 0.063(4) -0.012(3) 0.054(3) Uani 0.54(4) 1 d D U P B 2
H11E H -0.4870 0.0810 -0.0664 0.065 Uiso 0.54(4) 1 calc R U P B 2
H11F H -0.3223 -0.0152 -0.0123 0.065 Uiso 0.54(4) 1 calc R U P B 2
C119 C 1.014(8) 0.210(5) 0.567(3) 0.052(3) Uani 0.57(4) 1 d D U P C 2
H11G H 1.1281 0.1399 0.5500 0.062 Uiso 0.57(4) 1 calc R U P C 2
H11H H 1.1159 0.2763 0.6035 0.062 Uiso 0.57(4) 1 calc R U P C 2
C120 C 0.820(8) 0.151(4) 0.609(2) 0.051(3) Uani 0.57(4) 1 d D U P C 2
H12C H 0.7079 0.2213 0.6267 0.061 Uiso 0.57(4) 1 calc R U P C 2
H12D H 0.9081 0.1154 0.6567 0.061 Uiso 0.57(4) 1 calc R U P C 2
O21 O 0.869(8) 0.698(3) 0.732(2) 0.028(3) Uiso 0.3333 1 d D U P D 1
O22 O 0.630(9) 0.778(3) 0.856(2) 0.033(4) Uiso 0.3333 1 d D U P D 1
O23 O 0.504(8) 0.564(3) 0.862(2) 0.026(5) Uiso 0.3333 1 d D U P D 1
O24 O 0.693(7) 0.490(3) 0.7276(19) 0.027(5) Uiso 0.3333 1 d D U P D 1
C21 C 0.735(10) 0.608(3) 0.757(2) 0.026(5) Uiso 0.3333 1 d D U P D 1
C22 C 0.617(10) 0.653(3) 0.833(2) 0.027(4) Uiso 0.3333 1 d D U P D 1
O31 O 0.418(8) 0.529(3) 0.865(2) 0.028(3) Uiso 0.3333 1 d D U P D 2
O32 O 0.149(8) 0.440(3) 0.728(2) 0.027(3) Uiso 0.3333 1 d D U P D 2
O33 O -0.056(6) 0.639(3) 0.7248(19) 0.022(7) Uiso 0.3333 1 d D U P D 2
O34 O 0.271(7) 0.736(3) 0.854(2) 0.032(5) Uiso 0.3333 1 d D U P D 2
C31 C 0.274(9) 0.615(3) 0.831(2) 0.027(4) Uiso 0.3333 1 d D U P D 2
C32 C 0.122(8) 0.566(3) 0.750(2) 0.024(5) Uiso 0.3333 1 d D U P D 2
O41 O 0.655(6) 0.926(4) 0.730(2) 0.030(3) Uiso 0.3333 1 d D U P D 3
O42 O 0.699(6) 0.789(5) 0.856(2) 0.029(3) Uiso 0.3333 1 d D U P D 3
O43 O 0.275(6) 0.813(4) 0.865(2) 0.033(5) Uiso 0.3333 1 d D U P D 3
O44 O 0.230(6) 0.946(5) 0.733(2) 0.030(7) Uiso 0.3333 1 d D U P D 3
C41 C 0.446(6) 0.905(6) 0.759(3) 0.031(5) Uiso 0.3333 1 d D U P D 3
C42 C 0.474(6) 0.831(6) 0.834(3) 0.030(4) Uiso 0.3333 1 d D U P D 3
O51 O 0.142(10) 0.253(4) 0.859(3) 0.036(8) Uiso 0.3333 1 d D U P D 4
O52 O 0.327(8) 0.157(4) 0.728(2) 0.031(6) Uiso 0.3333 1 d D U P D 4
O53 O 0.158(9) -0.047(4) 0.735(3) 0.033(9) Uiso 0.3333 1 d D U P D 4
O54 O -0.050(9) 0.053(4) 0.863(3) 0.040(9) Uiso 0.3333 1 d D U P D 4
C51 C 0.105(11) 0.127(4) 0.837(3) 0.033(7) Uiso 0.3333 1 d D U P D 4
C52 C 0.219(11) 0.070(4) 0.763(3) 0.029(6) Uiso 0.3333 1 d D U P D 4
O61 O 0.592(9) 0.946(3) 0.728(3) 0.032(5) Uiso 0.3333 1 d D U P D 5
O62 O 0.912(9) 1.029(4) 0.858(3) 0.031(3) Uiso 0.3333 1 d D U P D 5
O63 O 0.757(8) 1.239(3) 0.856(2) 0.027(7) Uiso 0.3333 1 d D U P D 5
O64 O 0.431(8) 1.152(4) 0.725(2) 0.037(8) Uiso 0.3333 1 d D U P D 5
C61 C 0.591(10) 1.072(3) 0.752(3) 0.033(5) Uiso 0.3333 1 d D U P D 5
C62 C 0.765(10) 1.119(3) 0.829(3) 0.032(5) Uiso 0.3333 1 d D U P D 5
O71 O 0.689(6) 0.432(5) 0.728(2) 0.027(4) Uiso 0.3333 1 d D U P D 6
O72 O 0.744(6) 0.285(4) 0.850(2) 0.021(7) Uiso 0.3333 1 d D U P D 6
O73 O 1.175(6) 0.303(4) 0.8565(19) 0.015(7) Uiso 0.3333 1 d D U P D 6
O74 O 1.118(7) 0.438(4) 0.727(2) 0.021(7) Uiso 0.3333 1 d D U P D 6
C71 C 0.920(6) 0.400(5) 0.752(3) 0.021(5) Uiso 0.3333 1 d D U P D 6
C72 C 0.952(6) 0.318(5) 0.824(3) 0.019(6) Uiso 0.3333 1 d D U P D 6
C201 C 0.411(6) 0.309(3) 0.7053(17) 0.028(3) Uiso 0.3333 1 d D U P E 7
H201 H 0.4130 0.2163 0.6916 0.033 Uiso 0.3333 1 calc R U P E 7
C202 C 0.428(11) 0.511(3) 0.802(3) 0.032(5) Uiso 0.3333 1 d D U P E 7
H20C H 0.4544 0.5336 0.8590 0.048 Uiso 0.3333 1 calc R U P E 7
H20D H 0.2638 0.5421 0.7802 0.048 Uiso 0.3333 1 calc R U P E 7
H20E H 0.5614 0.5520 0.7785 0.048 Uiso 0.3333 1 calc R U P E 7
C203 C 0.465(10) 0.274(4) 0.848(2) 0.031(6) Uiso 0.3333 1 d D U P E 7
H20F H 0.4877 0.3261 0.8993 0.047 Uiso 0.3333 1 calc R U P E 7
H20G H 0.6121 0.2185 0.8429 0.047 Uiso 0.3333 1 calc R U P E 7
H20H H 0.3134 0.2178 0.8435 0.047 Uiso 0.3333 1 calc R U P E 7
N201 N 0.436(7) 0.364(4) 0.7847(17) 0.028(3) Uiso 0.3333 1 d D U P E 7
O201 O 0.386(6) 0.385(3) 0.6567(16) 0.017(6) Uiso 0.3333 1 d D U P E 7
C301 C 0.953(7) 0.986(3) 0.819(2) 0.031(3) Uiso 0.3333 1 d D U P F 7
H301 H 0.9425 1.0205 0.8711 0.037 Uiso 0.3333 1 calc R U P F 7
C302 C 0.971(11) 0.787(4) 0.719(2) 0.034(6) Uiso 0.3333 1 d D U P F 7
H30A H 0.9658 0.6911 0.7175 0.051 Uiso 0.3333 1 calc R U P F 7
H30B H 1.1279 0.8152 0.7008 0.051 Uiso 0.3333 1 calc R U P F 7
H30C H 0.8267 0.8165 0.6839 0.051 Uiso 0.3333 1 calc R U P F 7
C303 C 0.952(10) 0.765(4) 0.867(2) 0.029(5) Uiso 0.3333 1 d D U P F 7
H30D H 0.9492 0.6714 0.8469 0.044 Uiso 0.3333 1 calc R U P F 7
H30E H 0.7994 0.7851 0.8910 0.044 Uiso 0.3333 1 calc R U P F 7
H30F H 1.1009 0.7844 0.9057 0.044 Uiso 0.3333 1 calc R U P F 7
N301 N 0.962(6) 0.848(3) 0.800(2) 0.029(3) Uiso 0.3333 1 d D U P F 7
O301 O 0.958(8) 1.058(3) 0.770(2) 0.057(8) Uiso 0.3333 1 d D U P F 7

loop_
_atom_site_aniso_label
_atom_site_aniso_U_11
_atom_site_aniso_U_22
_atom_site_aniso_U_33
_atom_site_aniso_U_23
_atom_site_aniso_U_13
_atom_site_aniso_U_12
Na1 0.034(3) 0.027(2) 0.026(2) 0.0057(19) 0.000(2) -0.002(2)
Na2 0.032(3) 0.025(2) 0.026(3) 0.003(2) -0.001(2) 0.000(2)
Cr1 0.034(3) 0.027(2) 0.026(2) 0.0057(19) 0.000(2) -0.002(2)
Cr2 0.032(3) 0.025(2) 0.026(3) 0.003(2) -0.001(2) 0.000(2)
C1 0.034(6) 0.043(5) 0.049(5) 0.026(5) -0.023(5) -0.018(5)
C2 0.034(5) 0.042(5) 0.051(6) 0.027(5) -0.026(5) -0.017(5)
C3 0.030(5) 0.059(5) 0.050(5) 0.027(4) -0.021(4) -0.021(4)
C4 0.033(5) 0.058(5) 0.045(5) 0.025(4) -0.022(4) -0.021(4)
C5 0.026(4) 0.075(5) 0.035(4) 0.032(4) -0.014(4) -0.027(4)
C6 0.032(4) 0.079(5) 0.032(4) 0.027(4) -0.015(4) -0.022(4)
C7 0.037(5) 0.068(5) 0.035(4) 0.019(4) -0.019(4) -0.012(4)
C8 0.034(5) 0.068(5) 0.025(4) 0.017(4) -0.021(4) -0.014(4)
C9 0.040(6) 0.067(7) 0.030(5) 0.007(5) -0.024(5) -0.003(5)
C10 0.041(6) 0.067(7) 0.034(6) 0.006(5) -0.025(5) 0.000(6)
S1 0.037(4) 0.046(4) 0.049(4) 0.021(3) -0.023(3) -0.017(3)
S2 0.038(4) 0.045(4) 0.060(4) 0.029(3) -0.030(3) -0.015(3)
S3 0.024(3) 0.078(4) 0.042(4) 0.032(3) -0.017(3) -0.023(3)
S4 0.033(4) 0.076(4) 0.040(4) 0.021(3) -0.015(3) -0.025(3)
S5 0.037(4) 0.081(4) 0.036(4) 0.031(3) -0.018(3) -0.013(3)
S6 0.040(4) 0.084(4) 0.024(3) 0.017(3) -0.020(3) -0.016(3)
S7 0.040(4) 0.063(4) 0.026(3) 0.010(3) -0.021(3) -0.007(3)
S8 0.042(4) 0.065(5) 0.045(4) 0.011(3) -0.026(3) -0.006(4)
C101 0.034(5) 0.043(6) 0.049(6) 0.025(5) -0.024(5) -0.018(5)
C102 0.034(5) 0.043(6) 0.050(5) 0.026(5) -0.025(5) -0.018(5)
C11 0.056(6) 0.059(6) 0.042(5) 0.030(5) -0.033(5) -0.026(5)
C12 0.055(6) 0.059(6) 0.041(5) 0.029(5) -0.033(5) -0.026(5)
C13 0.043(5) 0.051(5) 0.031(4) 0.018(4) -0.021(4) -0.020(4)
C14 0.044(5) 0.053(5) 0.033(5) 0.020(4) -0.022(4) -0.021(4)
C15 0.036(4) 0.055(5) 0.028(4) 0.011(4) -0.015(4) -0.015(4)
C16 0.035(4) 0.045(4) 0.031(4) 0.010(4) -0.015(4) -0.013(4)
C17 0.034(5) 0.038(5) 0.039(5) 0.010(4) -0.024(4) -0.014(4)
C18 0.037(5) 0.039(5) 0.043(5) 0.010(4) -0.025(4) -0.016(4)
C19 0.046(6) 0.050(6) 0.052(6) 0.016(5) -0.037(5) -0.026(5)
C20 0.044(6) 0.049(6) 0.051(6) 0.015(5) -0.034(5) -0.024(5)
S11 0.059(4) 0.060(4) 0.046(4) 0.033(3) -0.033(4) -0.031(4)
S12 0.056(4) 0.059(4) 0.041(4) 0.027(3) -0.028(3) -0.024(4)
S13 0.044(4) 0.059(4) 0.029(3) 0.009(3) -0.018(3) -0.020(3)
S14 0.044(4) 0.066(4) 0.028(3) 0.020(3) -0.021(3) -0.026(3)
S15 0.033(3) 0.042(3) 0.032(3) 0.008(3) -0.015(3) -0.016(3)
S16 0.042(4) 0.043(4) 0.042(4) 0.011(3) -0.022(3) -0.013(3)
S17 0.050(4) 0.053(4) 0.054(4) 0.020(3) -0.039(3) -0.029(3)
S18 0.041(4) 0.044(4) 0.052(4) 0.015(3) -0.033(3) -0.023(3)
C111 0.055(6) 0.060(6) 0.040(5) 0.031(5) -0.033(5) -0.026(5)
C112 0.057(6) 0.060(6) 0.041(5) 0.027(5) -0.031(5) -0.025(5)
C119 0.044(6) 0.050(6) 0.051(6) 0.017(5) -0.037(5) -0.025(5)
C120 0.044(6) 0.049(6) 0.050(6) 0.016(5) -0.037(5) -0.023(5)

loop_
_atom_type_symbol
_atom_type_description
_atom_type_scat_dispersion_real
_atom_type_scat_dispersion_imag
_atom_type_scat_source
C C 0.0033 0.0016 'International Tables Vol C Tables 4.2.6.8 and 6.1.1.4'
H H 0.0000 0.0000 'International Tables Vol C Tables 4.2.6.8 and 6.1.1.4'
N N 0.0061 0.0033 'International Tables Vol C Tables 4.2.6.8 and 6.1.1.4'
O O 0.0106 0.0060 'International Tables Vol C Tables 4.2.6.8 and 6.1.1.4'
Na Na 0.0362 0.0249 'International Tables Vol C Tables 4.2.6.8 and 6.1.1.4'
S S 0.1246 0.1234 'International Tables Vol C Tables 4.2.6.8 and 6.1.1.4'
Cr Cr 0.3209 0.6236 'International Tables Vol C Tables 4.2.6.8 and 6.1.1.4'

loop_
_geom_angle_atom_site_label_1
_geom_angle_atom_site_label_2
_geom_angle_atom_site_label_3
_geom_angle
_geom_angle_site_symmetry_1
_geom_angle_site_symmetry_3
O41 Na1 O42 93.4(14) . .
O53 Na1 O54 81.8(14) 1_665 1_665
O21 Na1 O22 81.5(13) . .
O62 Na1 O61 83.4(14) . .
O41 Na1 O43 168.9(17) . 1_655
O42 Na1 O43 97.7(13) . 1_655
O41 Na1 O44 94.7(13) . 1_655
O42 Na1 O44 171.6(15) . 1_655
O43 Na1 O44 74.2(11) 1_655 1_655
O34 Na1 O33 66.4(8) 1_655 1_655
O32 Na2 O31 86.1(13) . .
O73 Na2 O74 86.6(13) 1_455 1_455
O73 Na2 O72 99.5(12) 1_455 .
O74 Na2 O72 173.3(17) 1_455 .
O73 Na2 O71 177.8(18) 1_455 .
O74 Na2 O71 94.7(13) 1_455 .
O72 Na2 O71 79.3(13) . .
O52 Na2 O51 71.3(12) . .
O64 Na2 O63 70.0(10) 1_545 1_545
O23 Na2 O24 69.8(10) . .
C2 C1 S1 104(3) . .
C2 C1 H1A 111.0 . .
S1 C1 H1A 111.0 . .
C2 C1 H1B 111.0 . .
S1 C1 H1B 111.0 . .
H1A C1 H1B 109.0 . .
C1 C2 S2 110(2) . .
C1 C2 H2A 109.7 . .
S2 C2 H2A 109.7 . .
C1 C2 H2B 109.7 . .
S2 C2 H2B 109.7 . .
H2A C2 H2B 108.2 . .
C4 C3 S2 134(2) . .
C4 C3 S3 116(3) . .
S2 C3 S3 109.0(18) . .
C3 C4 S4 124(2) . .
C3 C4 S1 127(3) . .
S4 C4 S1 108.2(18) . .
C6 C5 S3 123.9(18) . .
C6 C5 S4 118.1(17) . .
S3 C5 S4 117.9(17) . .
C5 C6 S6 125.1(19) . .
C5 C6 S5 120.5(17) . .
S6 C6 S5 114.3(16) . .
C8 C7 S5 116(2) . .
C8 C7 S8 123.0(19) . .
S5 C7 S8 121.1(19) . .
C7 C8 S7 129(2) . .
C7 C8 S6 111.7(18) . .
S7 C8 S6 119(2) . .
C10 C9 S7 124.8(19) . .
C10 C9 H9A 106.1 . .
S7 C9 H9A 106.1 . .
C10 C9 H9B 106.1 . .
S7 C9 H9B 106.1 . .
H9A C9 H9B 106.3 . .
C9 C10 S8 116.6(19) . .
C9 C10 H10A 108.2 . .
S8 C10 H10A 108.2 . .
C9 C10 H10B 108.2 . .
S8 C10 H10B 108.2 . .
H10A C10 H10B 107.3 . .
C4 S1 C1 94.5(16) . .
C4 S1 C101 100(2) . .
C3 S2 C2 97.6(16) . .
C3 S2 C102 93(2) . .
C5 S3 C3 93.9(16) . .
C4 S4 C5 87.0(14) . .
C7 S5 C6 96.1(15) . .
C6 S6 C8 101.7(16) . .
C8 S7 C9 104.2(15) . .
C7 S8 C10 106.5(14) . .
C102 C101 S1 102(3) . .
C102 C101 H10C 111.3 . .
S1 C101 H10C 111.3 . .
C102 C101 H10D 111.3 . .
S1 C101 H10D 111.3 . .
H10C C101 H10D 109.2 . .
C101 C102 S2 107(3) . .
C101 C102 H10E 110.3 . .
S2 C102 H10E 110.3 . .
C101 C102 H10F 110.3 . .
S2 C102 H10F 110.3 . .
H10E C102 H10F 108.5 . .
C12 C11 S11 102(3) . .
C12 C11 H11A 111.4 . .
S11 C11 H11A 111.4 . .
C12 C11 H11B 111.4 . .
S11 C11 H11B 111.4 . .
H11A C11 H11B 109.3 . .
C11 C12 S12 119(4) . .
C11 C12 H12A 107.5 . .
S12 C12 H12A 107.5 . .
C11 C12 H12B 107.5 . .
S12 C12 H12B 107.5 . .
H12A C12 H12B 107.0 . .
C14 C13 S12 129(2) . .
C14 C13 S13 111(2) . .
S12 C13 S13 119.2(19) . .
C13 C14 S14 120(2) . .
C13 C14 S11 125(2) . .
S14 C14 S11 114.4(18) . .
C16 C15 S13 120.8(16) . .
C16 C15 S14 122.8(16) . .
S13 C15 S14 116.4(18) . .
C15 C16 S16 124.8(15) . .
C15 C16 S15 120.6(15) . .
S16 C16 S15 114.5(17) . .
C18 C17 S15 120(2) . .
C18 C17 S18 128(2) . .
S15 C17 S18 110.8(15) . .
C17 C18 S17 131(2) . .
C17 C18 S16 115(2) . .
S17 C18 S16 113.9(18) . .
C20 C19 S17 123(4) . .
C20 C19 H19A 106.6 . .
S17 C19 H19A 106.6 . .
C20 C19 H19B 106.6 . .
S17 C19 H19B 106.6 . .
H19A C19 H19B 106.6 . .
C19 C20 S18 102(3) . .
C19 C20 H20A 111.4 . .
S18 C20 H20A 111.4 . .
C19 C20 H20B 111.4 . .
S18 C20 H20B 111.4 . .
H20A C20 H20B 109.3 . .
C14 S11 C111 99.9(18) . .
C14 S11 C11 101(2) . .
C13 S12 C12 101(2) . .
C13 S12 C112 100.7(18) . .
C15 S13 C13 98.3(15) . .
C15 S14 C14 93.8(15) . .
C16 S15 C17 93.1(14) . .
C16 S16 C18 96.4(15) . .
C18 S17 C119 105.8(17) . .
C18 S17 C19 97(2) . .
C17 S18 C20 105.4(19) . .
C17 S18 C120 98.9(17) . .
C112 C111 S11 107(3) . .
C112 C111 H11C 110.3 . .
S11 C111 H11C 110.3 . .
C112 C111 H11D 110.3 . .
S11 C111 H11D 110.3 . .
H11C C111 H11D 108.5 . .
C111 C112 S12 108(3) . .
C111 C112 H11E 110.2 . .
S12 C112 H11E 110.2 . .
C111 C112 H11F 110.2 . .
S12 C112 H11F 110.2 . .
H11E C112 H11F 108.5 . .
C120 C119 S17 114(3) . .
C120 C119 H11G 108.6 . .
S17 C119 H11G 108.6 . .
C120 C119 H11H 108.6 . .
S17 C119 H11H 108.6 . .
H11G C119 H11H 107.6 . .
C119 C120 S18 114(3) . .
C119 C120 H12C 108.7 . .
S18 C120 H12C 108.7 . .
C119 C120 H12D 108.7 . .
S18 C120 H12D 108.7 . .
H12C C120 H12D 107.6 . .
C21 O21 Na1 116(2) . .
C22 O22 Na1 108(2) . .
C22 O23 Na2 120.1(19) . .
C21 O24 Na2 115.3(18) . .
O24 C21 O21 127(2) . .
O24 C21 C22 117.0(18) . .
O21 C21 C22 115.5(17) . .
O23 C22 O22 126(2) . .
O23 C22 C21 116.7(17) . .
O22 C22 C21 116.7(17) . .
C31 O31 Na2 109.8(19) . .
C32 O32 Na2 112(2) . .
C32 O33 Na1 117.6(17) . 1_455
C31 O34 Na1 118(2) . 1_455
O34 C31 O31 125(2) . .
O34 C31 C32 118.8(18) . .
O31 C31 C32 115.9(17) . .
O33 C32 O32 126(2) . .
O33 C32 C31 116.1(19) . .
O32 C32 C31 115.0(18) . .
C41 O41 Na1 107(2) . .
C42 O42 Na1 107(2) . .
C42 O43 Na1 116.7(19) . 1_455
C42 O43 Cr1 116.7(19) . 1_455
Na1 O43 Cr1 0.001(4) 1_455 1_455
C41 O44 Cr1 112(2) . 1_455
C41 O44 Na1 112(2) . 1_455
Cr1 O44 Na1 0.0(5) 1_455 1_455
O44 C41 O41 126(2) . .
O44 C41 C42 118.4(18) . .
O41 C41 C42 115.6(17) . .
O43 C42 O42 127(2) . .
O43 C42 C41 117.1(17) . .
O42 C42 C41 115.5(17) . .
C51 O51 Na2 117(2) . .
C52 O52 Na2 118(2) . .
C52 O53 Cr1 112(2) . 1_445
C52 O53 Na1 112(2) . 1_445
Cr1 O53 Na1 0.0(7) 1_445 1_445
C51 O54 Cr1 111(2) . 1_445
C51 O54 Na1 111(2) . 1_445
Cr1 O54 Na1 0.0(7) 1_445 1_445
O54 C51 O51 125(2) . .
O54 C51 C52 116.7(18) . .
O51 C51 C52 116.8(18) . .
O54 C51 Na1 44.2(17) . 1_445
O51 C51 Na1 167(4) . 1_445
C52 C51 Na1 72.5(13) . 1_445
O53 C52 O52 125(2) . .
O53 C52 C51 118.6(18) . .
O52 C52 C51 114.9(18) . .
O53 C52 Na1 43.2(16) . 1_445
O52 C52 Na1 164(4) . 1_445
C51 C52 Na1 75.4(13) . 1_445
C61 O61 Na1 106.1(19) . .
C62 O62 Na1 116(2) . .
C62 O63 Na2 115.2(18) . 1_565
C61 O64 Cr2 118.1(19) . 1_565
C61 O64 Na2 118.1(19) . 1_565
Cr2 O64 Na2 0.0(7) 1_565 1_565
O64 C61 O61 125(2) . .
O64 C61 C62 117.7(19) . .
O61 C61 C62 116.5(18) . .
O64 C61 Na1 172(2) . .
O61 C61 Na1 47.6(15) . .
C62 C61 Na1 69.9(12) . .
O63 C62 O62 126(2) . .
O63 C62 C61 118.2(18) . .
O62 C62 C61 115.5(18) . .
O63 C62 Na1 163(2) . .
O62 C62 Na1 38.1(16) . .
C61 C62 Na1 77.7(13) . .
C71 O71 Na2 114.5(19) . .
C72 O72 Na2 115.0(19) . .
C72 O73 Cr2 110.4(18) . 1_655
C72 O73 Na2 110.4(18) . 1_655
Cr2 O73 Na2 0.0(7) 1_655 1_655
C71 O74 Cr2 107.3(19) . 1_655
C71 O74 Na2 107.3(19) . 1_655
Cr2 O74 Na2 0.0(9) 1_655 1_655
O74 C71 O71 127(2) . .
O74 C71 C72 117.6(18) . .
O71 C71 C72 115.3(17) . .
O74 C71 Na2 46.1(16) . 1_655
O71 C71 Na2 172(3) . 1_655
C72 C71 Na2 71.5(12) . 1_655
O74 C71 Na2 167(3) . .
O71 C71 Na2 41.5(15) . .
C72 C71 Na2 73.8(12) . .
Na2 C71 Na2 145.1(13) 1_655 .
O73 C72 O72 127(2) . .
O73 C72 C71 117.1(18) . .
O72 C72 C71 115.9(17) . .
O73 C72 Na2 43.0(14) . 1_655
O72 C72 Na2 169.5(18) . 1_655
C71 C72 Na2 74.6(12) . 1_655
O73 C72 Na2 164(3) . .
O72 C72 Na2 40.9(14) . .
C71 C72 Na2 75.1(12) . .
Na2 C72 Na2 149.5(13) 1_655 .
O201 C201 N201 116(2) . .
O201 C201 H201 121.9 . .
N201 C201 H201 121.9 . .
N201 C202 H20C 109.5 . .
N201 C202 H20D 109.5 . .
H20C C202 H20D 109.5 . .
N201 C202 H20E 109.5 . .
H20C C202 H20E 109.5 . .
H20D C202 H20E 109.5 . .
N201 C203 H20F 109.5 . .
N201 C203 H20G 109.5 . .
H20F C203 H20G 109.5 . .
N201 C203 H20H 109.5 . .
H20F C203 H20H 109.5 . .
H20G C203 H20H 109.5 . .
C201 N201 C202 119.1(18) . .
C201 N201 C203 118.8(18) . .
C202 N201 C203 122.1(18) . .
O301 C301 N301 121(2) . .
O301 C301 H301 119.6 . .
N301 C301 H301 119.6 . .
N301 C302 H30A 109.5 . .
N301 C302 H30B 109.5 . .
H30A C302 H30B 109.5 . .
N301 C302 H30C 109.5 . .
H30A C302 H30C 109.5 . .
H30B C302 H30C 109.5 . .
N301 C303 H30D 109.5 . .
N301 C303 H30E 109.5 . .
H30D C303 H30E 109.5 . .
N301 C303 H30F 109.5 . .
H30D C303 H30F 109.5 . .
H30E C303 H30F 109.5 . .
C301 N301 C302 122.0(18) . .
C301 N301 C303 116.2(18) . .
C302 N301 C303 121.7(18) . .

loop_
_geom_bond_atom_site_label_1
_geom_bond_atom_site_label_2
_geom_bond_distance
_geom_bond_site_symmetry_2
Na1 O41 1.83(4) .
Na1 O42 1.86(4) .
Na1 O62 1.87(4) .
Na1 O21 1.96(4) .
Na1 O53 2.05(4) 1_665
Na1 O54 2.11(5) 1_665
Na1 O22 2.18(4) .
Na1 O61 2.17(4) .
Na1 O43 2.22(4) 1_655
Na1 O44 2.32(4) 1_655
Na1 O34 2.48(4) 1_655
Na1 O33 2.54(4) 1_655
Na2 O32 1.93(4) .
Na2 O73 1.93(4) 1_455
Na2 O31 1.99(4) .
Na2 O74 2.04(4) 1_455
Na2 O72 2.09(4) .
Na2 O71 2.12(4) .
Na2 O23 2.29(4) .
Na2 O52 2.30(4) .
Na2 O51 2.31(4) .
Na2 O64 2.35(4) 1_545
Na2 O63 2.42(4) 1_545
Na2 O24 2.43(4) .
C1 C2 1.51(2) .
C1 S1 1.90(4) .
C1 H1A 0.9900 .
C1 H1B 0.9900 .
C2 S2 1.92(3) .
C2 H2A 0.9900 .
C2 H2B 0.9900 .
C3 C4 1.16(4) .
C3 S2 1.78(4) .
C3 S3 1.80(3) .
C4 S4 1.77(3) .
C4 S1 1.88(3) .
C5 C6 1.41(2) .
C5 S3 1.61(3) .
C5 S4 1.84(3) .
C6 S6 1.62(3) .
C6 S5 1.85(3) .
C7 C8 1.53(4) .
C7 S5 1.70(3) .
C7 S8 1.73(4) .
C8 S7 1.67(3) .
C8 S6 1.74(3) .
C9 C10 1.504(18) .
C9 S7 1.72(2) .
C9 H9A 0.9900 .
C9 H9B 0.9900 .
C10 S8 1.76(2) .
C10 H10A 0.9900 .
C10 H10B 0.9900 .
S1 C101 1.90(4) .
S2 C102 1.92(3) .
C101 C102 1.51(2) .
C101 H10C 0.9900 .
C101 H10D 0.9900 .
C102 H10E 0.9900 .
C102 H10F 0.9900 .
C11 C12 1.51(2) .
C11 S11 1.85(4) .
C11 H11A 0.9900 .
C11 H11B 0.9900 .
C12 S12 1.79(4) .
C12 H12A 0.9900 .
C12 H12B 0.9900 .
C13 C14 1.39(4) .
C13 S12 1.66(3) .
C13 S13 1.72(3) .
C14 S14 1.72(3) .
C14 S11 1.81(3) .
C15 C16 1.390(19) .
C15 S13 1.69(3) .
C15 S14 1.69(3) .
C16 S16 1.73(3) .
C16 S15 1.79(3) .
C17 C18 1.27(4) .
C17 S15 1.80(3) .
C17 S18 1.81(3) .
C18 S17 1.71(3) .
C18 S16 1.81(3) .
C19 C20 1.51(2) .
C19 S17 1.82(4) .
C19 H19A 0.9900 .
C19 H19B 0.9900 .
C20 S18 1.92(3) .
C20 H20A 0.9900 .
C20 H20B 0.9900 .
S11 C111 1.84(4) .
S12 C112 1.80(3) .
S17 C119 1.81(3) .
S18 C120 1.92(3) .
C111 C112 1.51(2) .
C111 H11C 0.9900 .
C111 H11D 0.9900 .
C112 H11E 0.9900 .
C112 H11F 0.9900 .
C119 C120 1.51(2) .
C119 H11G 0.9900 .
C119 H11H 0.9900 .
C120 H12C 0.9900 .
C120 H12D 0.9900 .
O21 C21 1.30(3) .
O22 C22 1.30(3) .
O23 C22 1.27(2) .
O24 C21 1.27(2) .
C21 C22 1.55(3) .
O31 C31 1.30(2) .
O32 C32 1.31(3) .
O33 C32 1.27(2) .
O33 Na1 2.54(4) 1_455
O34 C31 1.26(2) .
O34 Na1 2.48(3) 1_455
C31 C32 1.55(3) .
O41 C41 1.31(3) .
O42 C42 1.30(3) .
O43 C42 1.27(2) .
O43 Na1 2.22(4) 1_455
O43 Cr1 2.22(4) 1_455
O44 C41 1.27(2) .
O44 Cr1 2.32(4) 1_455
O44 Na1 2.32(4) 1_455
C41 C42 1.56(3) .
O51 C51 1.30(3) .
O52 C52 1.31(3) .
O53 C52 1.26(2) .
O53 Cr1 2.05(4) 1_445
O53 Na1 2.05(4) 1_445
O54 C51 1.27(2) .
O54 Cr1 2.11(4) 1_445
O54 Na1 2.11(4) 1_445
C51 C52 1.55(3) .
C51 Na1 2.82(4) 1_445
C52 Na1 2.78(4) 1_445
O61 C61 1.30(3) .
O62 C62 1.31(3) .
O63 C62 1.27(2) .
O63 Na2 2.42(4) 1_565
O64 C61 1.26(2) .
O64 Cr2 2.35(4) 1_565
O64 Na2 2.35(4) 1_565
C61 C62 1.55(3) .
O71 C71 1.30(3) .
O72 C72 1.31(3) .
O73 C72 1.27(2) .
O73 Cr2 1.93(4) 1_655
O73 Na2 1.93(4) 1_655
O74 C71 1.27(2) .
O74 Cr2 2.04(4) 1_655
O74 Na2 2.04(4) 1_655
C71 C72 1.56(3) .
C71 Na2 2.70(3) 1_655
C72 Na2 2.65(3) 1_655
C201 O201 1.193(16) .
C201 N201 1.420(15) .
C201 H201 0.9500 .
C202 N201 1.491(16) .
C202 H20C 0.9800 .
C202 H20D 0.9800 .
C202 H20E 0.9800 .
C203 N201 1.491(15) .
C203 H20F 0.9800 .
C203 H20G 0.9800 .
C203 H20H 0.9800 .
C301 O301 1.172(16) .
C301 N301 1.413(15) .
C301 H301 0.9500 .
C302 N301 1.487(16) .
C302 H30A 0.9800 .
C302 H30B 0.9800 .
C302 H30C 0.9800 .
C303 N301 1.498(16) .
C303 H30D 0.9800 .
C303 H30E 0.9800 .
C303 H30F 0.9800 .
